data_4322089
loop_
_publ_author_name
'Dianne D. Ellis'
'Samantha M. Couchman'
'John C. Jeffery'
'John M. Malget'
'F. Gordon A. Stone'

_publ_contact_author_address
; Department of Chemistry
  Baylor University
  PO Box 97348
  Waco
  TX, 76798-7348
;
_publ_contact_author_email Gordon_Stone@bearmail.baylor.edu
_publ_contact_author_fax '(254) 710 2403'
_publ_contact_author_name 'Prof. F. Gordon A. Stone'
_publ_contact_author_phone '(254) 710 4427'
_publ_section_title
;
 The Reagent [K(18-crown-6)][RuH(PPh3)2(\h5-7,8-C2B9H11)] as a Precursor
 to New Ruthenacarborane Complexes
;
_journal_name_full 'Inorganic Chemistry'
_journal_page_first 2981
_journal_page_last 2988
_journal_paper_doi 10.1021/ic990057q
_journal_volume 38
_journal_year 1999
_chemical_formula_moiety 'C40 H44 B9 Cl2 Cu O P2 Ru'
_chemical_formula_structural '[RuCu(\m-H)(\h^5^-C~2~B~9~H~11~)(CO)(PPh~3~)~2~].CH~2~Cl~2~'
_chemical_formula_sum 'C40 H44 B9 Cl2 Cu O P2 Ru'
_chemical_formula_weight 935.49
_chemical_name_systematic
; 
 ? 
;
_space_group_IT_number 14
_symmetry_cell_setting monoclinic
_symmetry_space_group_name_Hall '-P 2yn'
_symmetry_space_group_name_H-M 'P 1 21/n 1'
_atom_sites_solution_hydrogens geom
_atom_sites_solution_primary direct
_atom_sites_solution_secondary difmap
_audit_creation_method SHELXL
_cell_angle_alpha 90.00
_cell_angle_beta 110.41(3)
_cell_angle_gamma 90.00
_cell_formula_units_Z 4
_cell_length_a 17.996(5)
_cell_length_b 13.440(3)
_cell_length_c 19.689(6)
_cell_measurement_reflns_used 25
_cell_measurement_temperature 293(2)
_cell_measurement_theta_max 12
_cell_measurement_theta_min 4
_cell_volume 4463(2)
_computing_cell_refinement 'Enraf-Nonius CAD4'
_computing_data_collection 'Enraf-Nonius CAD4'
_computing_data_reduction 'XCAD4 Siemens Software (Harms, 1993)'
_computing_molecular_graphics 'XP in SHELXTL-PC (Siemens, 1995)'
_computing_publication_material 'SHELXL-93 (Sheldrick, 1993)'
_computing_structure_refinement 'SHELXL-93 (Sheldrick, 1993)'
_computing_structure_solution 'SHELXS-86 (Siemens, 1995)'
_diffrn_ambient_temperature 293(2)
_diffrn_measurement_device Enraf-Nonius
_diffrn_measurement_method '\w-2\q scans'
_diffrn_radiation_monochromator graphite
_diffrn_radiation_source 'fine-focus sealed tube'
_diffrn_radiation_type MoK\a
_diffrn_radiation_wavelength 0.71073
_diffrn_reflns_av_R_equivalents 0.0625
_diffrn_reflns_av_sigmaI/netI 0.0900
_diffrn_reflns_limit_h_max 0
_diffrn_reflns_limit_h_min -19
_diffrn_reflns_limit_k_max 14
_diffrn_reflns_limit_k_min 0
_diffrn_reflns_limit_l_max 21
_diffrn_reflns_limit_l_min -19
_diffrn_reflns_number 4202
_diffrn_reflns_theta_max 20.00
_diffrn_reflns_theta_min 1.87
_diffrn_standards_decay_% none
_diffrn_standards_interval_time 120
_diffrn_standards_number 3
_exptl_absorpt_coefficient_mu 1.037
_exptl_absorpt_correction_T_max 0.79253
_exptl_absorpt_correction_T_min 0.64138
_exptl_absorpt_correction_type 'semi-empirical using \y scans'
_exptl_crystal_colour 'clear colorless'
_exptl_crystal_density_diffrn 1.392
_exptl_crystal_density_meas ?
_exptl_crystal_description plates
_exptl_crystal_F_000 1896
_exptl_crystal_size_max 0.30
_exptl_crystal_size_mid 0.15
_exptl_crystal_size_min 0.10
_refine_diff_density_max 0.901
_refine_diff_density_min -0.607
_refine_diff_density_rms 0.097
_refine_ls_extinction_method none
_refine_ls_goodness_of_fit_all 1.136
_refine_ls_goodness_of_fit_obs 1.284
_refine_ls_hydrogen_treatment 'see text'
_refine_ls_matrix_type full
_refine_ls_number_parameters 520
_refine_ls_number_reflns 4039
_refine_ls_number_restraints 5
_refine_ls_restrained_S_all 1.138
_refine_ls_restrained_S_obs 1.287
_refine_ls_R_factor_all 0.1081
_refine_ls_R_factor_obs 0.0622
_refine_ls_shift/esd_max -0.001
_refine_ls_shift/esd_mean 0.000
_refine_ls_structure_factor_coef Fsqd
_refine_ls_weighting_details 'w=1/[\s^2^(Fo^2^)+(0.0494P)^2^+3.0841P] where P=(Fo^2^+2Fc^2^)/3'
_refine_ls_weighting_scheme calc
_refine_ls_wR_factor_all 0.1354
_refine_ls_wR_factor_obs 0.1203
_reflns_number_observed 2680
_reflns_number_total 4039
_reflns_observed_criterion >2sigma(I)
_cod_data_source_file ic990057q_1.cif
_cod_data_source_block 7b
_cod_depositor_comments
;
The following automatic conversions were performed:

'_exptl_crystal_density_meas' value 'not measured' was changed to '?'
- the value is perceived as not measured.

Automatic conversion script
Id: cif_fix_values 3008 2015-01-20 13:52:24Z robertas 

The following automatic conversions were performed:

'_refine_ls_weighting_scheme' value 'calc
w=1/[\s^2^(Fo^2^)+(0.0494P)^2^+3.0841P] where P=(Fo^2^+2Fc^2^)/3' was
changed to 'calc'. New tag '_refine_ls_weighting_details' was
created. The value of the new tag was set to
'w=1/[\s^2^(Fo^2^)+(0.0494P)^2^+3.0841P] where P=(Fo^2^+2Fc^2^)/3'.

Automatic conversion script
Id: cif_fix_values 3143 2015-03-26 13:38:13Z robertas 
;
_cod_original_cell_volume 4463.1(21)
_cod_original_sg_symbol_H-M 'P 21/n'
_cod_database_code 4322089

loop_
_symmetry_equiv_pos_as_xyz
'x, y, z'
'-x+1/2, y+1/2, -z+1/2'
'-x, -y, -z'
'x-1/2, -y-1/2, z-1/2'

loop_
_atom_site_aniso_label
_atom_site_aniso_U_11
_atom_site_aniso_U_22
_atom_site_aniso_U_33
_atom_site_aniso_U_23
_atom_site_aniso_U_13
_atom_site_aniso_U_12
Ru 0.0330(6) 0.0300(6) 0.0515(6) -0.0002(5) 0.0188(5) -0.0013(5)
Cu 0.0429(9) 0.0502(10) 0.0595(10) -0.0068(8) 0.0289(8) -0.0051(8)
P1 0.036(2) 0.048(2) 0.043(2) 0.005(2) 0.018(2) 0.003(2)
P2 0.036(2) 0.027(2) 0.055(2) -0.003(2) 0.018(2) -0.001(2)
C3 0.051(9) 0.025(7) 0.075(10) -0.004(7) 0.016(8) 0.010(7)
O3 0.051(6) 0.077(7) 0.116(8) -0.019(6) 0.015(6) -0.015(6)
C1 0.044(7) 0.051(8) 0.025(7) -0.001(6) 0.015(6) 0.014(7)
C2 0.038(7) 0.038(7) 0.049(8) 0.007(6) 0.010(6) -0.010(6)
B3 0.053(10) 0.067(11) 0.032(9) 0.004(8) 0.010(8) -0.004(9)
B4 0.031(9) 0.035(9) 0.071(11) 0.012(8) 0.029(8) 0.015(7)
B5 0.039(9) 0.055(10) 0.061(10) -0.014(8) 0.018(8) -0.011(8)
B6 0.066(11) 0.083(12) 0.040(9) 0.019(9) 0.026(8) 0.034(10)
B7 0.050(10) 0.031(8) 0.071(11) 0.015(8) 0.036(9) -0.007(8)
B8 0.053(10) 0.044(10) 0.088(13) -0.005(9) 0.027(9) 0.005(8)
B9 0.074(11) 0.027(8) 0.055(10) 0.006(8) 0.029(9) 0.006(9)
B10 0.062(10) 0.033(9) 0.059(10) 0.016(8) 0.023(9) 0.010(8)
B11 0.078(12) 0.062(11) 0.071(12) 0.021(9) 0.035(10) 0.025(10)
C11 0.027(7) 0.040(8) 0.046(8) -0.014(7) 0.012(6) 0.001(6)
C12 0.053(9) 0.076(10) 0.061(10) -0.006(8) 0.030(8) 0.021(8)
C13 0.066(10) 0.106(13) 0.043(9) -0.006(10) 0.025(8) 0.015(10)
C14 0.043(8) 0.076(11) 0.064(10) -0.017(9) 0.020(8) 0.009(8)
C15 0.036(8) 0.059(10) 0.063(10) 0.007(8) 0.003(7) 0.005(7)
C16 0.041(8) 0.047(8) 0.050(8) -0.003(8) 0.013(7) 0.005(7)
C21 0.062(11) 0.077(11) 0.054(9) 0.000(8) 0.020(8) 0.016(8)
C22 0.058(11) 0.127(14) 0.070(11) 0.036(10) 0.003(8) 0.024(10)
C23 0.073(13) 0.251(28) 0.095(17) 0.054(16) 0.024(12) 0.059(16)
C24 0.156(23) 0.146(22) 0.073(15) 0.022(13) 0.033(16) 0.095(19)
C25 0.161(18) 0.080(13) 0.086(14) 0.035(11) 0.029(13) 0.013(15)
C26 0.094(12) 0.090(12) 0.068(11) 0.047(10) -0.004(10) 0.023(11)
C31 0.050(9) 0.053(9) 0.042(8) -0.002(7) 0.024(7) 0.010(7)
C32 0.042(9) 0.066(10) 0.071(10) 0.001(8) 0.024(8) 0.006(8)
C33 0.062(11) 0.052(10) 0.111(12) -0.024(9) 0.036(9) -0.013(9)
C34 0.051(11) 0.052(11) 0.138(14) -0.010(10) 0.011(9) -0.019(9)
C35 0.050(10) 0.062(11) 0.139(14) -0.017(10) 0.016(10) -0.009(10)
C36 0.049(9) 0.037(8) 0.089(10) -0.009(7) 0.032(8) 0.000(8)
C41 0.039(8) 0.034(7) 0.040(7) -0.006(6) 0.015(6) -0.017(7)
C42 0.059(9) 0.038(8) 0.027(7) -0.001(6) 0.005(7) -0.006(7)
C43 0.091(12) 0.053(10) 0.046(10) 0.001(8) 0.005(9) -0.013(9)
C44 0.067(11) 0.095(12) 0.042(9) 0.018(10) 0.010(8) -0.026(11)
C45 0.044(10) 0.081(12) 0.064(10) 0.024(9) 0.014(8) 0.011(8)
C46 0.046(9) 0.039(9) 0.083(11) 0.005(7) 0.025(9) 0.011(7)
C51 0.026(7) 0.024(8) 0.068(9) -0.013(7) 0.013(7) -0.012(6)
C52 0.046(9) 0.037(9) 0.121(13) 0.002(9) 0.035(8) -0.008(7)
C53 0.067(11) 0.040(10) 0.128(14) -0.018(9) 0.038(10) -0.006(8)
C54 0.062(10) 0.047(10) 0.102(13) 0.015(10) 0.026(9) -0.004(8)
C55 0.066(10) 0.064(11) 0.084(11) 0.014(9) 0.025(9) -0.015(9)
C56 0.055(9) 0.044(9) 0.073(10) 0.002(7) 0.027(8) -0.009(7)
C61 0.035(8) 0.023(7) 0.051(8) -0.003(6) 0.008(7) -0.001(6)
C62 0.046(9) 0.056(9) 0.054(9) -0.004(7) 0.013(7) -0.003(7)
C63 0.062(10) 0.105(13) 0.062(10) -0.005(9) 0.031(9) -0.020(9)
C64 0.090(12) 0.078(11) 0.069(12) -0.011(9) 0.039(10) -0.010(10)
C65 0.040(8) 0.051(8) 0.080(10) -0.027(8) 0.027(8) -0.009(7)
C66 0.066(10) 0.082(11) 0.052(9) -0.028(8) 0.019(8) 0.001(9)
Cl1 0.453(22) 0.694(31) 0.312(16) -0.093(17) -0.042(14) 0.218(21)
C70 0.914(124) 0.115(21) 0.208(34) -0.016(22) 0.347(60) -0.014(43)
Cl2 0.352(31) 0.393(33) 0.201(23) 0.059(21) 0.105(27) 0.243(30)
C70A 0.914(124) 0.115(21) 0.208(34) -0.016(22) 0.347(60) -0.014(43)
Cl2A 0.619(65) 0.662(76) 0.396(56) -0.178(44) -0.138(42) 0.543(63)

loop_
_atom_site_label
_atom_site_type_symbol
_atom_site_fract_x
_atom_site_fract_y
_atom_site_fract_z
_atom_site_U_iso_or_equiv
_atom_site_thermal_displace_type
_atom_site_occupancy
_atom_site_calc_flag
_atom_site_refinement_flags
_atom_site_disorder_group
Ru Ru 0.21176(5) 0.16237(7) 0.01518(5) 0.0371(3) Uani 1 d D .
H001 H 0.2111(32) 0.1746(48) -0.0636(25) 0.030 Uiso 1 d D .
Cu Cu 0.29874(8) 0.10363(10) -0.05584(8) 0.0480(5) Uani 1 d D .
P1 P 0.3675(2) 0.1397(2) -0.1241(2) 0.0416(9) Uani 1 d . .
P2 P 0.1273(2) 0.2989(2) -0.0093(2) 0.0388(8) Uani 1 d . .
C3 C 0.2930(7) 0.2499(8) 0.0599(7) 0.052(3) Uani 1 d . .
O3 O 0.3452(5) 0.3017(7) 0.0925(5) 0.085(3) Uani 1 d . .
C1 C 0.1719(6) 0.0782(8) 0.0948(5) 0.039(3) Uani 1 d . .
H1 H 0.1558(6) 0.1366(8) 0.1262(5) 0.047 Uiso 1 calc R .
C2 C 0.1166(6) 0.0537(8) 0.0126(6) 0.043(3) Uani 1 d . .
H2 H 0.0623(6) 0.0967(8) -0.0146(6) 0.052 Uiso 1 calc R .
B3 B 0.1649(8) 0.0118(10) -0.0391(7) 0.052(4) Uani 1 d . .
H3 H 0.1459(8) 0.0208(10) -0.0982(7) 0.062 Uiso 1 calc R .
B4 B 0.2686(8) 0.0095(9) 0.0221(8) 0.043(4) Uani 1 d . .
H4 H 0.3204(54) 0.0019(64) 0.0055(48) 0.051 Uiso 1 d . .
B5 B 0.2690(8) 0.0560(10) 0.1071(7) 0.052(4) Uani 1 d . .
H5 H 0.3200(8) 0.0952(10) 0.1456(7) 0.062 Uiso 1 calc R .
B6 B 0.2137(8) -0.0260(11) 0.1399(8) 0.061(5) Uani 1 d . .
H6 H 0.2288(8) -0.0367(11) 0.1986(8) 0.074 Uiso 1 calc R .
B7 B 0.1144(8) -0.0254(9) 0.0806(7) 0.047(4) Uani 1 d . .
H7 H 0.0641(8) -0.0352(9) 0.0995(7) 0.056 Uiso 1 calc R .
B8 B 0.1119(9) -0.0703(10) -0.0028(8) 0.061(4) Uani 1 d . .
H8 H 0.0596(9) -0.1108(10) -0.0383(8) 0.073 Uiso 1 calc R .
B9 B 0.2094(8) -0.1007(9) 0.0038(7) 0.050(4) Uani 1 d . .
H9 H 0.2219(8) -0.1617(9) -0.0279(7) 0.060 Uiso 1 calc R .
B10 B 0.2730(8) -0.0744(10) 0.0938(7) 0.051(4) Uani 1 d . .
H10 H 0.3266(8) -0.1184(10) 0.1215(7) 0.061 Uiso 1 calc R .
B11 B 0.1775(9) -0.1236(12) 0.0775(8) 0.068(5) Uani 1 d . .
H11 H 0.1693(9) -0.1995(12) 0.0945(8) 0.082 Uiso 1 calc R .
C11 C 0.4152(6) 0.0367(8) -0.1517(7) 0.038(3) Uani 1 d . .
C12 C 0.4217(7) 0.0263(10) -0.2177(7) 0.061(4) Uani 1 d . .
H12 H 0.3977(7) 0.0729(10) -0.2536(7) 0.073 Uiso 1 calc R .
C13 C 0.4623(8) -0.0502(12) -0.2328(7) 0.070(4) Uani 1 d . .
H13 H 0.4659(8) -0.0548(12) -0.2787(7) 0.084 Uiso 1 calc R .
C14 C 0.4977(7) -0.1197(10) -0.1827(8) 0.061(4) Uani 1 d . .
H14 H 0.5264(7) -0.1712(10) -0.1933(8) 0.073 Uiso 1 calc R .
C15 C 0.4904(6) -0.1132(9) -0.1145(7) 0.057(3) Uani 1 d . .
H15 H 0.5134(6) -0.1610(9) -0.0793(7) 0.068 Uiso 1 calc R .
C16 C 0.4491(7) -0.0355(9) -0.1001(6) 0.047(3) Uani 1 d . .
H16 H 0.4437(7) -0.0312(9) -0.0549(6) 0.056 Uiso 1 calc R .
C21 C 0.3155(8) 0.2069(10) -0.2049(7) 0.064(4) Uani 1 d . .
C22 C 0.2335(9) 0.1944(11) -0.2382(8) 0.090(5) Uani 1 d . .
H22 H 0.2065(9) 0.1501(11) -0.2189(8) 0.108 Uiso 1 calc R .
C23 C 0.1929(11) 0.2482(18) -0.2999(11) 0.141(9) Uani 1 d . .
H23 H 0.1383(11) 0.2405(18) -0.3215(11) 0.169 Uiso 1 calc R .
C24 C 0.2305(15) 0.3101(16) -0.3284(11) 0.127(9) Uani 1 d . .
H24 H 0.2018(15) 0.3434(16) -0.3709(11) 0.152 Uiso 1 calc R .
C25 C 0.3088(13) 0.3270(12) -0.2984(9) 0.113(6) Uani 1 d . .
H25 H 0.3341(13) 0.3736(12) -0.3177(9) 0.135 Uiso 1 calc R .
C26 C 0.3506(9) 0.2714(11) -0.2368(8) 0.093(5) Uani 1 d . .
H26 H 0.4053(9) 0.2794(11) -0.2168(8) 0.111 Uiso 1 calc R .
C31 C 0.4475(7) 0.2210(9) -0.0763(6) 0.046(3) Uani 1 d . .
C32 C 0.4308(7) 0.3018(10) -0.0401(7) 0.058(4) Uani 1 d . .
H32 H 0.3784(7) 0.3131(10) -0.0441(7) 0.070 Uiso 1 calc R .
C33 C 0.4876(9) 0.3652(9) 0.0011(8) 0.073(4) Uani 1 d . .
H33 H 0.4738(9) 0.4184(9) 0.0245(8) 0.088 Uiso 1 calc R .
C34 C 0.5652(8) 0.3507(11) 0.0080(8) 0.086(5) Uani 1 d . .
H34 H 0.6042(8) 0.3941(11) 0.0358(8) 0.103 Uiso 1 calc R .
C35 C 0.5850(8) 0.2705(11) -0.0267(8) 0.088(5) Uani 1 d . .
H35 H 0.6375(8) 0.2607(11) -0.0227(8) 0.106 Uiso 1 calc R .
C36 C 0.5266(7) 0.2045(9) -0.0677(7) 0.056(3) Uani 1 d . .
H36 H 0.5406(7) 0.1495(9) -0.0892(7) 0.068 Uiso 1 calc R .
C41 C 0.0342(6) 0.2946(9) -0.0880(6) 0.037(3) Uani 1 d . .
C42 C 0.0171(7) 0.2138(8) -0.1326(6) 0.044(3) Uani 1 d . .
H42 H 0.0526(7) 0.1610(8) -0.1237(6) 0.053 Uiso 1 calc R .
C43 C -0.0529(9) 0.2106(10) -0.1908(7) 0.068(4) Uani 1 d . .
H43 H -0.0646(9) 0.1551(10) -0.2209(7) 0.082 Uiso 1 calc R .
C44 C -0.1050(8) 0.2878(13) -0.2046(7) 0.070(4) Uani 1 d . .
H44 H -0.1523(8) 0.2846(13) -0.2439(7) 0.084 Uiso 1 calc R .
C45 C -0.0879(8) 0.3707(11) -0.1607(8) 0.064(4) Uani 1 d . .
H45 H -0.1229(8) 0.4242(11) -0.1707(8) 0.077 Uiso 1 calc R .
C46 C -0.0183(7) 0.3736(9) -0.1016(7) 0.056(4) Uani 1 d . .
H46 H -0.0067(7) 0.4286(9) -0.0709(7) 0.067 Uiso 1 calc R .
C51 C 0.1690(6) 0.4157(8) -0.0253(6) 0.040(3) Uani 1 d . .
C52 C 0.1643(7) 0.5019(10) 0.0089(8) 0.066(4) Uani 1 d . .
H52 H 0.1424(7) 0.5009(10) 0.0453(8) 0.080 Uiso 1 calc R .
C53 C 0.1916(8) 0.5924(10) -0.0090(8) 0.077(4) Uani 1 d . .
H53 H 0.1881(8) 0.6507(10) 0.0152(8) 0.092 Uiso 1 calc R .
C54 C 0.2230(8) 0.5934(11) -0.0621(9) 0.071(4) Uani 1 d . .
H54 H 0.2423(8) 0.6530(11) -0.0736(9) 0.085 Uiso 1 calc R .
C55 C 0.2273(7) 0.5096(11) -0.0991(7) 0.072(4) Uani 1 d . .
H55 H 0.2485(7) 0.5120(11) -0.1360(7) 0.086 Uiso 1 calc R .
C56 C 0.1993(7) 0.4193(9) -0.0812(7) 0.056(3) Uani 1 d . .
H56 H 0.2010(7) 0.3618(9) -0.1069(7) 0.067 Uiso 1 calc R .
C61 C 0.0967(7) 0.3196(7) 0.0677(6) 0.038(3) Uani 1 d . .
C62 C 0.0193(7) 0.3072(8) 0.0659(7) 0.053(3) Uani 1 d . .
H62 H -0.0211(7) 0.2959(8) 0.0218(7) 0.064 Uiso 1 calc R .
C63 C 0.0017(8) 0.3114(10) 0.1280(8) 0.074(4) Uani 1 d . .
H63 H -0.0500(8) 0.2986(10) 0.1252(8) 0.089 Uiso 1 calc R .
C64 C 0.0562(9) 0.3333(10) 0.1928(8) 0.076(4) Uani 1 d . .
H64 H 0.0425(9) 0.3388(10) 0.2340(8) 0.091 Uiso 1 calc R .
C65 C 0.1532(7) 0.3403(8) 0.1341(7) 0.055(3) Uani 1 d . .
H65 H 0.2056(7) 0.3496(8) 0.1376(7) 0.067 Uiso 1 calc R .
C66 C 0.1333(8) 0.3475(10) 0.1957(7) 0.067(4) Uani 1 d . .
H66 H 0.1725(8) 0.3622(10) 0.2399(7) 0.081 Uiso 1 calc R .
Cl1 Cl 0.1590(10) 0.0777(15) 0.3188(8) 0.533(13) Uani 1 d D .
C70 C 0.0604(19) 0.0693(21) 0.2570(14) 0.372(38) Uani 0.50 d PD 1
H70A H 0.0363(19) 0.1338(21) 0.2411(14) 0.447 Uiso 0.50 calc PR 1
H70B H 0.0554(19) 0.0273(21) 0.2156(14) 0.447 Uiso 0.50 calc PR 1
Cl2 Cl 0.0257(18) 0.0120(27) 0.3207(15) 0.313(16) Uani 0.50 d PD 1
C70A C 0.0604(19) 0.0693(21) 0.2570(14) 0.372(38) Uani 0.50 d PD 2
H70C H 0.0433(18) 0.1358(35) 0.2391(23) 0.447 Uiso 0.50 calc PR 2
H70D H 0.0612(18) 0.0300(35) 0.2159(23) 0.447 Uiso 0.50 calc PR 2
Cl2A Cl -0.0104(18) 0.0198(35) 0.2870(23) 0.642(54) Uani 0.50 d PD 2

loop_
_atom_type_symbol
_atom_type_description
_atom_type_scat_dispersion_real
_atom_type_scat_dispersion_imag
_atom_type_scat_source
C C 0.0033 0.0016 'International Tables Vol C Tables 4.2.6.8 and 6.1.1.4'
H H 0.0000 0.0000 'International Tables Vol C Tables 4.2.6.8 and 6.1.1.4'
B B 0.0013 0.0007 'International Tables Vol C Tables 4.2.6.8 and 6.1.1.4'
O O 0.0106 0.0060 'International Tables Vol C Tables 4.2.6.8 and 6.1.1.4'
P P 0.1023 0.0942 'International Tables Vol C Tables 4.2.6.8 and 6.1.1.4'
Cl Cl 0.1484 0.1585 'International Tables Vol C Tables 4.2.6.8 and 6.1.1.4'
Cu Cu 0.3201 1.2651 'International Tables Vol C Tables 4.2.6.8 and 6.1.1.4'
Ru Ru -1.2594 0.8363 'International Tables Vol C Tables 4.2.6.8 and 6.1.1.4'

loop_
_geom_angle_atom_site_label_1
_geom_angle_atom_site_label_2
_geom_angle_atom_site_label_3
_geom_angle
_geom_angle_site_symmetry_1
_geom_angle_site_symmetry_3
_geom_angle_publ_flag
H001 Ru C3 97.9(26) . . y
H001 Ru C2 107.9(26) . . ?
C3 Ru C2 154.2(5) . . y
H001 Ru C1 148.9(26) . . ?
C3 Ru C1 112.4(5) . . y
C2 Ru C1 42.1(3) . . ?
H001 Ru B5 135.3(18) . . ?
C3 Ru B5 87.6(5) . . y
C2 Ru B5 74.7(4) . . ?
C1 Ru B5 44.5(4) . . ?
H001 Ru B4 90.1(20) . . y
C3 Ru B4 106.4(5) . . y
C2 Ru B4 74.8(4) . . ?
C1 Ru B4 75.5(4) . . ?
B5 Ru B4 46.4(5) . . ?
H001 Ru B3 75.9(26) . . ?
C3 Ru B3 151.9(5) . . y
C2 Ru B3 42.6(4) . . ?
C1 Ru B3 74.1(4) . . ?
B5 Ru B3 78.8(5) . . ?
B4 Ru B3 47.2(5) . . ?
H001 Ru P2 86.1(17) . . y
C3 Ru P2 87.0(3) . . y
C2 Ru P2 94.1(3) . . y
C1 Ru P2 101.4(3) . . y
B5 Ru P2 138.6(3) . . y
B4 Ru P2 166.5(4) . . y
B3 Ru P2 119.3(3) . . y
H001 Ru Cu 44.1(16) . . ?
C3 Ru Cu 85.6(4) . . y
C2 Ru Cu 113.3(3) . . y
C1 Ru Cu 129.1(3) . . y
B5 Ru Cu 92.8(3) . . y
B4 Ru Cu 53.6(3) . . y
B3 Ru Cu 70.8(3) . . y
P2 Ru Cu 127.61(9) . . y
H001 Cu P1 120.0(16) . . y
H001 Cu B4 86.7(17) . . y
P1 Cu B4 153.1(3) . . y
H001 Cu Ru 36.9(14) . . ?
P1 Cu Ru 148.94(11) . . y
B4 Cu Ru 56.6(3) . . y
C21 P1 C31 103.6(6) . . ?
C21 P1 C11 106.0(6) . . ?
C31 P1 C11 104.3(5) . . ?
C21 P1 Cu 115.4(5) . . ?
C31 P1 Cu 109.7(4) . . ?
C11 P1 Cu 116.5(4) . . ?
C61 P2 C51 106.1(5) . . ?
C61 P2 C41 104.8(5) . . ?
C51 P2 C41 101.0(5) . . ?
C61 P2 Ru 108.4(3) . . ?
C51 P2 Ru 116.1(4) . . ?
C41 P2 Ru 119.1(4) . . ?
O3 C3 Ru 175.3(11) . . y
C2 C1 B6 111.4(9) . . ?
C2 C1 B7 62.6(7) . . ?
B6 C1 B7 62.7(8) . . ?
C2 C1 B5 110.5(8) . . ?
B6 C1 B5 62.2(7) . . ?
B7 C1 B5 114.5(9) . . ?
C2 C1 Ru 68.7(5) . . ?
B6 C1 Ru 126.4(7) . . ?
B7 C1 Ru 128.5(7) . . ?
B5 C1 Ru 68.0(6) . . ?
C1 C2 B3 114.6(9) . . ?
C1 C2 B8 110.9(9) . . ?
B3 C2 B8 63.7(8) . . ?
C1 C2 B7 61.2(7) . . ?
B3 C2 B7 115.4(9) . . ?
B8 C2 B7 61.2(7) . . ?
C1 C2 Ru 69.1(5) . . ?
B3 C2 Ru 70.9(6) . . ?
B8 C2 Ru 129.6(8) . . ?
B7 C2 Ru 127.6(7) . . ?
C2 B3 B8 59.2(7) . . ?
C2 B3 B9 104.1(9) . . ?
B8 B3 B9 59.6(7) . . ?
C2 B3 B4 103.5(9) . . ?
B8 B3 B4 107.1(10) . . ?
B9 B3 B4 59.2(7) . . ?
C2 B3 Ru 66.5(6) . . ?
B8 B3 Ru 121.6(9) . . ?
B9 B3 Ru 119.6(8) . . ?
B4 B3 Ru 65.6(6) . . ?
B5 B4 B9 106.6(9) . . ?
B5 B4 B10 59.7(7) . . ?
B9 B4 B10 59.7(7) . . ?
B5 B4 B3 106.3(9) . . ?
B9 B4 B3 58.8(7) . . ?
B10 B4 B3 106.5(9) . . ?
B5 B4 Cu 122.2(8) . . ?
B9 B4 Cu 127.7(9) . . ?
B10 B4 Cu 164.0(9) . . ?
B3 B4 Cu 88.5(7) . . ?
B5 B4 Ru 66.1(6) . . ?
B9 B4 Ru 120.8(8) . . ?
B10 B4 Ru 120.8(8) . . ?
B3 B4 Ru 67.2(6) . . ?
Cu B4 Ru 69.8(4) . . ?
C1 B5 B6 58.5(7) . . ?
C1 B5 B10 104.1(9) . . ?
B6 B5 B10 59.4(7) . . ?
C1 B5 B4 105.0(9) . . ?
B6 B5 B4 108.0(10) . . ?
B10 B5 B4 60.3(7) . . ?
C1 B5 Ru 67.4(6) . . ?
B6 B5 Ru 122.4(8) . . ?
B10 B5 Ru 122.5(8) . . ?
B4 B5 Ru 67.5(6) . . ?
C1 B6 B10 106.1(9) . . ?
C1 B6 B5 59.4(7) . . ?
B10 B6 B5 61.0(7) . . ?
C1 B6 B11 105.2(10) . . ?
B10 B6 B11 60.4(8) . . ?
B5 B6 B11 109.4(10) . . ?
C1 B6 B7 58.9(7) . . ?
B10 B6 B7 108.6(10) . . ?
B5 B6 B7 109.1(10) . . ?
B11 B6 B7 59.8(8) . . ?
C1 B7 C2 56.3(6) . . ?
C1 B7 B8 104.8(9) . . ?
C2 B7 B8 58.6(7) . . ?
C1 B7 B11 105.0(9) . . ?
C2 B7 B11 104.3(9) . . ?
B8 B7 B11 60.7(8) . . ?
C1 B7 B6 58.4(7) . . ?
C2 B7 B6 103.1(9) . . ?
B8 B7 B6 108.2(10) . . ?
B11 B7 B6 60.0(8) . . ?
C2 B8 B7 60.2(7) . . ?
C2 B8 B9 103.2(10) . . ?
B7 B8 B9 108.3(11) . . ?
C2 B8 B11 105.2(10) . . ?
B7 B8 B11 60.2(8) . . ?
B9 B8 B11 60.1(8) . . ?
C2 B8 B3 57.1(7) . . ?
B7 B8 B3 109.0(10) . . ?
B9 B8 B3 60.6(8) . . ?
B11 B8 B3 109.3(10) . . ?
B8 B9 B11 60.0(8) . . ?
B8 B9 B10 107.8(10) . . ?
B11 B9 B10 59.7(8) . . ?
B8 B9 B3 59.7(8) . . ?
B11 B9 B3 108.4(10) . . ?
B10 B9 B3 109.3(9) . . ?
B8 B9 B4 109.4(9) . . ?
B11 B9 B4 108.7(10) . . ?
B10 B9 B4 60.2(7) . . ?
B3 B9 B4 62.0(7) . . ?
B6 B10 B11 60.1(8) . . ?
B6 B10 B5 59.6(8) . . ?
B11 B10 B5 108.0(10) . . ?
B6 B10 B9 107.1(10) . . ?
B11 B10 B9 59.8(8) . . ?
B5 B10 B9 107.3(9) . . ?
B6 B10 B4 108.0(10) . . ?
B11 B10 B4 108.7(10) . . ?
B5 B10 B4 60.1(7) . . ?
B9 B10 B4 60.1(7) . . ?
B7 B11 B6 60.1(8) . . ?
B7 B11 B8 59.1(8) . . ?
B6 B11 B8 107.1(10) . . ?
B7 B11 B10 108.2(11) . . ?
B6 B11 B10 59.5(8) . . ?
B8 B11 B10 108.5(10) . . ?
B7 B11 B9 107.3(10) . . ?
B6 B11 B9 107.3(11) . . ?
B8 B11 B9 59.9(8) . . ?
B10 B11 B9 60.6(8) . . ?
C12 C11 C16 117.9(11) . . ?
C12 C11 P1 125.3(10) . . ?
C16 C11 P1 116.8(10) . . ?
C11 C12 C13 121.7(12) . . ?
C14 C13 C12 121.2(12) . . ?
C13 C14 C15 118.8(12) . . ?
C16 C15 C14 119.1(11) . . ?
C15 C16 C11 121.1(11) . . ?
C26 C21 C22 116.6(13) . . ?
C26 C21 P1 123.7(11) . . ?
C22 C21 P1 119.7(12) . . ?
C23 C22 C21 119.7(15) . . ?
C24 C23 C22 120.9(19) . . ?
C23 C24 C25 122.3(21) . . ?
C24 C25 C26 117.2(19) . . ?
C21 C26 C25 123.2(16) . . ?
C32 C31 C36 117.3(11) . . ?
C32 C31 P1 118.0(10) . . ?
C36 C31 P1 124.5(10) . . ?
C33 C32 C31 122.9(11) . . ?
C32 C33 C34 120.0(13) . . ?
C33 C34 C35 119.3(13) . . ?
C34 C35 C36 120.4(13) . . ?
C31 C36 C35 120.1(11) . . ?
C42 C41 C46 120.2(10) . . ?
C42 C41 P2 120.1(10) . . ?
C46 C41 P2 119.8(9) . . ?
C41 C42 C43 119.8(11) . . ?
C44 C43 C42 120.7(12) . . ?
C43 C44 C45 120.2(13) . . ?
C44 C45 C46 119.3(12) . . ?
C45 C46 C41 119.9(12) . . ?
C52 C51 C56 118.3(11) . . ?
C52 C51 P2 123.4(10) . . ?
C56 C51 P2 117.9(9) . . ?
C51 C52 C53 121.8(13) . . ?
C54 C53 C52 118.8(13) . . ?
C53 C54 C55 121.6(13) . . ?
C54 C55 C56 119.3(13) . . ?
C51 C56 C55 120.2(12) . . ?
C65 C61 C62 116.8(10) . . ?
C65 C61 P2 119.2(9) . . ?
C62 C61 P2 123.7(9) . . ?
C63 C62 C61 120.9(11) . . ?
C64 C63 C62 122.7(12) . . ?
C63 C64 C66 117.4(12) . . ?
C61 C65 C66 121.1(11) . . ?
C64 C66 C65 121.1(12) . . ?
Cl2 C70 Cl1 93.3(19) . . ?
Cl2A C70A Cl1 118.3(22) . . ?

loop_
_geom_bond_atom_site_label_1
_geom_bond_atom_site_label_2
_geom_bond_distance
_geom_bond_site_symmetry_2
_geom_bond_publ_flag
Ru H001 1.56(4) . y
Ru C3 1.843(13) . y
Ru C2 2.239(10) . y
Ru C1 2.245(10) . y
Ru B5 2.254(14) . y
Ru B4 2.278(12) . y
Ru B3 2.307(14) . y
Ru P2 2.323(3) . y
Ru Cu 2.560(2) . y
Cu P1 2.176(3) . y
Cu B4 2.198(13) . y
Cu H001 1.80(4) . y
P1 C21 1.784(13) . ?
P1 C31 1.791(12) . ?
P1 C11 1.808(10) . ?
P2 C61 1.807(11) . ?
P2 C51 1.814(11) . ?
P2 C41 1.844(11) . ?
C3 O3 1.167(12) . ?
C1 C2 1.611(13) . ?
C1 B6 1.69(2) . ?
C1 B7 1.70(2) . ?
C1 B5 1.70(2) . ?
C2 B3 1.65(2) . ?
C2 B8 1.69(2) . ?
C2 B7 1.72(2) . ?
B3 B8 1.76(2) . ?
B3 B9 1.78(2) . ?
B3 B4 1.84(2) . ?
B4 B5 1.78(2) . ?
B4 B9 1.79(2) . ?
B4 B10 1.79(2) . ?
B5 B6 1.75(2) . ?
B5 B10 1.78(2) . ?
B6 B10 1.75(2) . ?
B6 B11 1.76(2) . ?
B6 B7 1.76(2) . ?
B7 B8 1.74(2) . ?
B7 B11 1.75(2) . ?
B8 B9 1.76(2) . ?
B8 B11 1.76(2) . ?
B9 B11 1.76(2) . ?
B9 B10 1.78(2) . ?
B10 B11 1.76(2) . ?
C11 C12 1.352(14) . ?
C11 C16 1.384(14) . ?
C12 C13 1.35(2) . ?
C13 C14 1.35(2) . ?
C14 C15 1.396(14) . ?
C15 C16 1.366(14) . ?
C21 C26 1.35(2) . ?
C21 C22 1.40(2) . ?
C22 C23 1.38(2) . ?
C23 C24 1.32(2) . ?
C24 C25 1.34(2) . ?
C25 C26 1.40(2) . ?
C31 C32 1.388(14) . ?
C31 C36 1.391(14) . ?
C32 C33 1.361(15) . ?
C33 C34 1.37(2) . ?
C34 C35 1.39(2) . ?
C35 C36 1.40(2) . ?
C41 C42 1.362(13) . ?
C41 C46 1.384(13) . ?
C42 C43 1.376(14) . ?
C43 C44 1.36(2) . ?
C44 C45 1.38(2) . ?
C45 C46 1.382(15) . ?
C51 C52 1.358(14) . ?
C51 C56 1.389(14) . ?
C52 C53 1.40(2) . ?
C53 C54 1.35(2) . ?
C54 C55 1.36(2) . ?
C55 C56 1.406(15) . ?
C61 C65 1.375(14) . ?
C61 C62 1.392(14) . ?
C62 C63 1.366(15) . ?
C63 C64 1.34(2) . ?
C64 C66 1.38(2) . ?
C65 C66 1.383(14) . ?
Cl1 C70A 1.77(3) . ?
Cl1 C70 1.77(3) . ?
C70 Cl2 1.76(2) . ?
C70A Cl2A 1.72(3) . ?
